data_7711066
loop_
_publ_author_name
'Takahara, Chisa'
'Iwasaki, Suzuka'
'Kihara, Hyota'
'Miyake, Yusuke'
'Imoto, Hiroaki'
'Naka, Kensuke'

_publ_section_title
;
 4-Aryldithieno[3,2-b:2&#x2032;,3&#x2032;-d]arsoles: effects of the
 As-substituent on the structure, photophysical properties, and stability
;
_journal_name_full 'Dalton Transactions'
_journal_paper_doi 10.1039/D2DT02051C
_journal_year 2022
_chemical_formula_moiety 'C15 H11 As O S2'
_chemical_formula_sum 'C15 H11 As O S2'
_chemical_formula_weight 346.28
_space_group_crystal_system monoclinic
_space_group_IT_number 9
_space_group_name_Hall 'C -2yc'
_space_group_name_H-M_alt 'C 1 c 1'
_atom_sites_solution_hydrogens geom
_atom_sites_solution_primary dual
_audit_creation_date 2021-07-28
_audit_creation_method
;
Olex2 1.3-ac4
(compiled 2020.11.27 svn.r5f609507 for Rigaku Oxford Diffraction, GUI svn.r6214)
;
_audit_update_record
;
2022-05-20 deposited with the CCDC.	2022-08-22 downloaded from the CCDC.
;
_cell_angle_alpha 90
_cell_angle_beta 100.394(7)
_cell_angle_gamma 90
_cell_formula_units_Z 4
_cell_length_a 10.7286(6)
_cell_length_b 16.4945(10)
_cell_length_c 8.1780(6)
_cell_measurement_reflns_used 2227
_cell_measurement_temperature 93.15
_cell_measurement_theta_max 32.8060
_cell_measurement_theta_min 3.1420
_cell_volume 1423.45(16)
_computing_cell_refinement 'CrysAlisPro 1.171.41.113a (Rigaku OD, 2021)'
_computing_data_collection 'CrysAlisPro 1.171.41.113a (Rigaku OD, 2021)'
_computing_data_reduction 'CrysAlisPro 1.171.41.113a (Rigaku OD, 2021)'
_computing_molecular_graphics 'Olex2 1.3-ac4 (Dolomanov et al., 2009)'
_computing_publication_material 'Olex2 1.3-ac4 (Dolomanov et al., 2009)'
_computing_structure_refinement 'SHELXL 2018/3 (Sheldrick, 2015)'
_computing_structure_solution 'SHELXT 2018/2 (Sheldrick, 2018)'
_diffrn_ambient_temperature 93.15
_diffrn_detector 'CCD plate'
_diffrn_measured_fraction_theta_full 0.998
_diffrn_measured_fraction_theta_max 0.997
_diffrn_measurement_details
;
List of Runs (angles in degrees, time in seconds):

  # Type    Start    End  Width  t~exp~   \w     \q     \k     \f   Frames
#--------------------------------------------------------------------------
  1  \w    -68.00 114.00   0.50    2.02    --   30.00  54.00-180.00  364
  2  \w      5.00  31.00   0.50    2.02    --   30.00  54.00 -60.00   52
;
_diffrn_measurement_device 'two-circle diffractometer'
_diffrn_measurement_device_type 'XtaLAB Mini (JP)'
_diffrn_measurement_method '\w scans'
_diffrn_orient_matrix_type 'CrysAlisPro convention (1999,Acta A55,543-557)'
_diffrn_orient_matrix_UB_11 -0.0610177000
_diffrn_orient_matrix_UB_12 0.0148314000
_diffrn_orient_matrix_UB_13 -0.0352343000
_diffrn_orient_matrix_UB_21 -0.0250290000
_diffrn_orient_matrix_UB_22 -0.0396832000
_diffrn_orient_matrix_UB_23 0.0022824000
_diffrn_orient_matrix_UB_31 -0.0128486000
_diffrn_orient_matrix_UB_32 0.0074618000
_diffrn_orient_matrix_UB_33 0.0807651000
_diffrn_radiation_monochromator graphite
_diffrn_radiation_probe x-ray
_diffrn_radiation_type 'Mo K\a'
_diffrn_radiation_wavelength 0.71073
_diffrn_reflns_av_R_equivalents 0.0178
_diffrn_reflns_av_unetI/netI 0.0262
_diffrn_reflns_Laue_measured_fraction_full 0.998
_diffrn_reflns_Laue_measured_fraction_max 0.997
_diffrn_reflns_limit_h_max 8
_diffrn_reflns_limit_h_min -13
_diffrn_reflns_limit_k_max 18
_diffrn_reflns_limit_k_min -20
_diffrn_reflns_limit_l_max 9
_diffrn_reflns_limit_l_min -10
_diffrn_reflns_number 2620
_diffrn_reflns_point_group_measured_fraction_full 0.601
_diffrn_reflns_point_group_measured_fraction_max 0.593
_diffrn_reflns_theta_full 25.242
_diffrn_reflns_theta_max 26.368
_diffrn_reflns_theta_min 3.147
_diffrn_source 'fine-focus sealed X-ray tube'
_diffrn_source_type 'Rigaku (Mo) X-ray Source'
_exptl_absorpt_coefficient_mu 2.668
_exptl_absorpt_correction_T_max 1.00000
_exptl_absorpt_correction_T_min 0.54819
_exptl_absorpt_correction_type multi-scan
_exptl_absorpt_process_details
;
CrysAlisPro 1.171.41.113a (Rigaku Oxford Diffraction, 2021)
Empirical absorption correction using spherical harmonics,
implemented in SCALE3 ABSPACK scaling algorithm.
;
_exptl_crystal_colour yellow
_exptl_crystal_colour_primary yellow
_exptl_crystal_density_diffrn 1.616
_exptl_crystal_description plate
_exptl_crystal_F_000 696
_exptl_crystal_size_max 0.82
_exptl_crystal_size_mid 0.38
_exptl_crystal_size_min 0.27
_refine_diff_density_max 0.661
_refine_diff_density_min -0.743
_refine_diff_density_rms 0.080
_refine_ls_abs_structure_details
;
 Classical Flack method preferred over Parsons because s.u. lower.
;
_refine_ls_abs_structure_Flack -0.017(10)
_refine_ls_extinction_method none
_refine_ls_goodness_of_fit_ref 1.050
_refine_ls_hydrogen_treatment constr
_refine_ls_matrix_type full
_refine_ls_number_parameters 173
_refine_ls_number_reflns 1730
_refine_ls_number_restraints 2
_refine_ls_restrained_S_all 1.050
_refine_ls_R_factor_all 0.0261
_refine_ls_R_factor_gt 0.0253
_refine_ls_shift/su_max 0.001
_refine_ls_shift/su_mean 0.000
_refine_ls_structure_factor_coef Fsqd
_refine_ls_weighting_details 'w=1/[\s^2^(Fo^2^)+(0.0536P)^2^] where P=(Fo^2^+2Fc^2^)/3'
_refine_ls_weighting_scheme calc
_refine_ls_wR_factor_gt 0.0668
_refine_ls_wR_factor_ref 0.0672
_reflns_Friedel_coverage 0.185
_reflns_Friedel_fraction_full 0.200
_reflns_Friedel_fraction_max 0.186
_reflns_number_gt 1701
_reflns_number_total 1730
_reflns_threshold_expression 'I > 2\s(I)'
_cod_data_source_file d2dt02051c2.cif
_cod_data_source_block 05_DTA-OMe
_cod_database_code 7711066
_shelx_shelxl_version_number 2018/3
_chemical_oxdiff_formula CHOSAs
_shelx_space_group_comment
;
The symmetry employed for this shelxl refinement is uniquely defined
by the following loop, which should always be used as a source of
symmetry information in preference to the above space-group names.
They are only intended as comments.
;
_shelx_estimated_absorpt_t_max 0.533
_shelx_estimated_absorpt_t_min 0.218
_reflns_odcompleteness_completeness 99.67
_reflns_odcompleteness_iscentric 1
_reflns_odcompleteness_theta 26.32
_olex2_refinement_description
;
1. Fixed Uiso
 At 1.2 times of:
  All C(H) groups
 At 1.5 times of:
  All C(H,H,H) groups
2.a Aromatic/amide H refined with riding coordinates:
 C10(H10), C6(H6), C14(H14), C4(H4), C5(H5), C3(H3), C11(H11), C13(H13)
2.b Idealised Me refined as rotating group:
 C15(H15A,H15B,H15C)
;
_olex2_submission_special_instructions 'No special instructions were received'
_oxdiff_exptl_absorpt_empirical_details
;
Empirical correction (ABSPACK) includes:
- Absorption correction using spherical harmonics
- Frame scaling
;
_oxdiff_exptl_absorpt_empirical_full_max 1.617
_oxdiff_exptl_absorpt_empirical_full_min 0.667

loop_
_space_group_symop_operation_xyz
'x, y, z'
'x, -y, z+1/2'
'x+1/2, y+1/2, z'
'x+1/2, -y+1/2, z+1/2'

loop_
_atom_site_label
_atom_site_type_symbol
_atom_site_fract_x
_atom_site_fract_y
_atom_site_fract_z
_atom_site_U_iso_or_equiv
_atom_site_adp_type
_atom_site_occupancy
_atom_site_site_symmetry_order
_atom_site_calc_flag
_atom_site_refinement_flags_posn
_atom_site_refinement_flags_adp
_atom_site_refinement_flags_occupancy
_atom_site_disorder_assembly
_atom_site_disorder_group
As1 As 0.46667(4) 0.27170(2) 0.37775(5) 0.01412(12) Uani 1 1 d . . . . .
S1 S 0.12735(9) 0.42272(6) 0.34517(13) 0.0177(2) Uani 1 1 d . . . . .
S2 S 0.33309(10) 0.41160(6) 0.76590(12) 0.0179(2) Uani 1 1 d . . . . .
O1 O 0.8643(3) 0.48325(17) 0.1330(4) 0.0204(6) Uani 1 1 d . . . . .
C9 C 0.5929(4) 0.3424(2) 0.3061(5) 0.0144(8) Uani 1 1 d . . . . .
C10 C 0.5879(4) 0.4267(2) 0.3196(5) 0.0164(8) Uani 1 1 d . . . . .
H10 H 0.522968 0.450746 0.368431 0.020 Uiso 1 1 calc R U . . .
C6 C 0.4707(5) 0.3639(2) 0.8626(7) 0.0197(8) Uani 1 1 d . . . . .
H6 H 0.504669 0.369105 0.977713 0.024 Uiso 1 1 calc R U . . .
C8 C 0.3489(4) 0.3699(2) 0.5787(5) 0.0139(8) Uani 1 1 d . . . . .
C7 C 0.2696(4) 0.3748(2) 0.4161(5) 0.0154(8) Uani 1 1 d . . . . .
C14 C 0.6892(4) 0.3085(2) 0.2350(5) 0.0172(8) Uani 1 1 d . . . . .
H14 H 0.694137 0.251188 0.225669 0.021 Uiso 1 1 calc R U . . .
C2 C 0.4548(4) 0.3217(2) 0.5901(5) 0.0142(8) Uani 1 1 d . . . . .
C4 C 0.5247(4) 0.3182(2) 0.7559(5) 0.0181(9) Uani 1 1 d . . . . .
H4 H 0.600050 0.287465 0.787894 0.022 Uiso 1 1 calc R U . . .
C5 C 0.1272(4) 0.3885(3) 0.1454(6) 0.0206(9) Uani 1 1 d . . . . .
H5 H 0.062763 0.400776 0.052991 0.025 Uiso 1 1 calc R U . . .
C1 C 0.3134(4) 0.3333(2) 0.2912(5) 0.0142(8) Uani 1 1 d . . . . .
C3 C 0.2315(4) 0.3413(2) 0.1358(5) 0.0175(8) Uani 1 1 d . . . . .
H3 H 0.246712 0.316795 0.036125 0.021 Uiso 1 1 calc R U . . .
C11 C 0.6761(4) 0.4759(2) 0.2632(5) 0.0164(8) Uani 1 1 d . . . . .
H11 H 0.671121 0.533150 0.272739 0.020 Uiso 1 1 calc R U . . .
C15 C 0.8709(4) 0.5688(2) 0.1635(6) 0.0253(10) Uani 1 1 d . . . . .
H15A H 0.792328 0.594510 0.107571 0.038 Uiso 1 1 calc R U . . .
H15B H 0.942890 0.591654 0.120484 0.038 Uiso 1 1 calc R U . . .
H15C H 0.881991 0.578800 0.283402 0.038 Uiso 1 1 calc R U . . .
C12 C 0.7721(4) 0.4408(2) 0.1921(5) 0.0151(8) Uani 1 1 d . . . . .
C13 C 0.7784(4) 0.3566(2) 0.1776(6) 0.0190(8) Uani 1 1 d . . . . .
H13 H 0.843138 0.332388 0.128668 0.023 Uiso 1 1 calc R U . . .

loop_
_atom_site_aniso_label
_atom_site_aniso_U_11
_atom_site_aniso_U_22
_atom_site_aniso_U_33
_atom_site_aniso_U_23
_atom_site_aniso_U_13
_atom_site_aniso_U_12
As1 0.01447(19) 0.01296(18) 0.01396(19) -0.00111(17) -0.00001(13) -0.00094(15)
S1 0.0122(4) 0.0197(5) 0.0200(5) 0.0008(4) -0.0005(4) 0.0001(4)
S2 0.0208(5) 0.0180(5) 0.0148(5) -0.0037(4) 0.0025(4) -0.0018(4)
O1 0.0161(15) 0.0186(13) 0.0276(16) 0.0025(13) 0.0066(13) 0.0001(11)
C9 0.0130(19) 0.0168(18) 0.0124(18) 0.0022(15) -0.0003(15) -0.0007(14)
C10 0.0138(18) 0.0171(19) 0.018(2) -0.0016(16) 0.0017(16) 0.0036(14)
C6 0.023(2) 0.0224(16) 0.0122(19) 0.001(2) 0.0003(15) -0.005(2)
C8 0.0157(19) 0.0101(17) 0.0153(19) -0.0014(15) 0.0011(16) -0.0030(13)
C7 0.0126(19) 0.0142(17) 0.018(2) -0.0001(17) 0.0004(16) -0.0022(15)
C14 0.0200(19) 0.0105(16) 0.020(2) -0.0005(15) 0.0007(16) 0.0026(14)
C2 0.0168(19) 0.0104(15) 0.015(2) 0.0031(15) 0.0007(16) -0.0015(14)
C4 0.019(2) 0.0158(17) 0.017(2) 0.0023(16) -0.0023(17) -0.0043(16)
C5 0.0149(19) 0.025(2) 0.019(2) 0.0029(18) -0.0049(15) -0.0043(17)
C1 0.0095(18) 0.0152(17) 0.017(2) 0.0010(16) 0.0008(15) -0.0038(14)
C3 0.0152(19) 0.0227(18) 0.0139(18) -0.0021(16) 0.0005(15) -0.0063(16)
C11 0.0154(19) 0.0131(17) 0.020(2) -0.0032(16) 0.0020(16) 0.0011(14)
C15 0.024(2) 0.0182(18) 0.034(3) 0.0000(19) 0.007(2) -0.0030(17)
C12 0.0103(18) 0.0182(17) 0.0158(19) 0.0029(17) -0.0008(15) -0.0016(15)
C13 0.0114(19) 0.0208(18) 0.025(2) -0.0011(18) 0.0049(16) 0.0043(16)

loop_
_atom_type_symbol
_atom_type_description
_atom_type_scat_dispersion_real
_atom_type_scat_dispersion_imag
_atom_type_scat_source
C C 0.0033 0.0016 'International Tables Vol C Tables 4.2.6.8 and 6.1.1.4'
H H 0.0000 0.0000 'International Tables Vol C Tables 4.2.6.8 and 6.1.1.4'
As As 0.0499 2.0058 'International Tables Vol C Tables 4.2.6.8 and 6.1.1.4'
O O 0.0106 0.0060 'International Tables Vol C Tables 4.2.6.8 and 6.1.1.4'
S S 0.1246 0.1234 'International Tables Vol C Tables 4.2.6.8 and 6.1.1.4'

loop_
_geom_angle_atom_site_label_1
_geom_angle_atom_site_label_2
_geom_angle_atom_site_label_3
_geom_angle
_geom_angle_site_symmetry_1
_geom_angle_site_symmetry_3
_geom_angle_publ_flag
C2 As1 C9 100.09(16) . . ?
C2 As1 C1 85.23(17) . . ?
C1 As1 C9 99.46(16) . . ?
C7 S1 C5 91.0(2) . . ?
C8 S2 C6 90.7(2) . . ?
C12 O1 C15 117.3(3) . . ?
C10 C9 As1 122.1(3) . . ?
C14 C9 As1 119.5(3) . . ?
C14 C9 C10 118.4(4) . . ?
C11 C10 C9 121.2(4) . . ?
C4 C6 S2 112.7(4) . . ?
C7 C8 S2 131.5(3) . . ?
C2 C8 S2 112.6(3) . . ?
C2 C8 C7 115.8(3) . . ?
C8 C7 S1 132.3(3) . . ?
C1 C7 S1 112.2(3) . . ?
C1 C7 C8 115.5(3) . . ?
C13 C14 C9 121.4(3) . . ?
C8 C2 As1 111.7(3) . . ?
C8 C2 C4 111.9(4) . . ?
C4 C2 As1 136.2(3) . . ?
C6 C4 C2 112.1(4) . . ?
C3 C5 S1 112.1(3) . . ?
C7 C1 As1 111.5(3) . . ?
C7 C1 C3 112.3(4) . . ?
C3 C1 As1 136.0(3) . . ?
C5 C3 C1 112.4(4) . . ?
C10 C11 C12 119.6(3) . . ?
O1 C12 C11 124.7(3) . . ?
O1 C12 C13 115.4(4) . . ?
C11 C12 C13 119.8(4) . . ?
C14 C13 C12 119.6(4) . . ?

loop_
_geom_bond_atom_site_label_1
_geom_bond_atom_site_label_2
_geom_bond_distance
_geom_bond_site_symmetry_2
_geom_bond_publ_flag
As1 C9 1.955(4) . ?
As1 C2 1.947(4) . ?
As1 C1 1.954(4) . ?
S1 C7 1.724(4) . ?
S1 C5 1.728(5) . ?
S2 C6 1.733(6) . ?
S2 C8 1.714(4) . ?
O1 C15 1.433(5) . ?
O1 C12 1.369(5) . ?
C9 C10 1.396(6) . ?
C9 C14 1.391(6) . ?
C10 C11 1.387(6) . ?
C6 C4 1.360(6) . ?
C8 C7 1.446(6) . ?
C8 C2 1.376(5) . ?
C7 C1 1.381(5) . ?
C14 C13 1.388(6) . ?
C2 C4 1.427(6) . ?
C5 C3 1.377(6) . ?
C1 C3 1.414(6) . ?
C11 C12 1.397(5) . ?
C12 C13 1.397(5) . ?
